data_7008092
loop_
_publ_author_name
'Ma, Haiyan'
'Melillo, Gianluca'
'Oliva, Leone'
'Spaniol, Thomas P.'
'Englert, Ulli'
'Okuda, Jun'

_publ_section_title
;
 Aluminium alkyl complexes supported by [OSSO] type bisphenolato
 ligands: synthesis, characterization and living polymerization of
 rac-lactide.
;
_journal_issue 4
_journal_name_full 'Dalton transactions (Cambridge, England : 2003)'
_journal_page_first 721
_journal_page_last 727
_journal_paper_doi 10.1039/b416875e
_journal_year 2005
_chemical_formula_sum 'C31 H39 Al O2 S2'
_chemical_formula_weight 534.72
_chemical_name_systematic
;
?
;
_space_group_IT_number 36
_symmetry_cell_setting orthorhombic
_symmetry_space_group_name_Hall 'C 2c -2'
_symmetry_space_group_name_H-M 'C m c 21'
_atom_sites_solution_hydrogens geom
_atom_sites_solution_primary direct
_atom_sites_solution_secondary difmap
_audit_creation_method SHELXL-97
_cell_angle_alpha 90.00
_cell_angle_beta 90.00
_cell_angle_gamma 90.00
_cell_formula_units_Z 4
_cell_length_a 17.001(2)
_cell_length_b 17.967(2)
_cell_length_c 10.0090(10)
_cell_measurement_reflns_used 20943
_cell_measurement_temperature 120(2)
_cell_measurement_theta_max 28.33
_cell_measurement_theta_min 1.65
_cell_volume 3057.3(6)
_computing_cell_refinement SMART
_computing_data_collection SMART
_computing_data_reduction 'SAINT, SADABS'
_computing_molecular_graphics 'Ortep-3 for Windows (Farrugia, 1997)'
_computing_structure_refinement 'SHELXL-97 (Sheldrick, 1997)'
_computing_structure_solution 'SHELXS-86 (Sheldrick, 1986)'
_diffrn_ambient_temperature 120(2)
_diffrn_measured_fraction_theta_full 0.999
_diffrn_measured_fraction_theta_max 0.999
_diffrn_measurement_device_type
;
Bruker AXS diffractometer with CCD area detector
;
_diffrn_measurement_method \w-scans
_diffrn_radiation_monochromator graphite
_diffrn_radiation_source 'fine-focus sealed tube'
_diffrn_radiation_type MoK\a
_diffrn_radiation_wavelength 0.71073
_diffrn_reflns_av_R_equivalents 0.0560
_diffrn_reflns_av_sigmaI/netI 0.0411
_diffrn_reflns_limit_h_max 22
_diffrn_reflns_limit_h_min -22
_diffrn_reflns_limit_k_max 23
_diffrn_reflns_limit_k_min -23
_diffrn_reflns_limit_l_max 13
_diffrn_reflns_limit_l_min -13
_diffrn_reflns_number 20943
_diffrn_reflns_theta_full 28.33
_diffrn_reflns_theta_max 28.33
_diffrn_reflns_theta_min 1.65
_exptl_absorpt_coefficient_mu 0.227
_exptl_absorpt_correction_T_max 0.9776
_exptl_absorpt_correction_T_min 0.9006
_exptl_absorpt_correction_type empirical
_exptl_absorpt_process_details 'Bruker area detector absorption detection'
_exptl_crystal_colour colourless
_exptl_crystal_density_diffrn 1.162
_exptl_crystal_density_method 'not measured'
_exptl_crystal_description needle
_exptl_crystal_F_000 1144
_exptl_crystal_size_max 0.47
_exptl_crystal_size_mid 0.19
_exptl_crystal_size_min 0.10
_refine_diff_density_max 0.359
_refine_diff_density_min -0.224
_refine_diff_density_rms 0.055
_refine_ls_abs_structure_details 'Flack H D (1983), Acta Cryst. A39, 876-881'
_refine_ls_abs_structure_Flack 0.09(8)
_refine_ls_extinction_method none
_refine_ls_goodness_of_fit_ref 1.076
_refine_ls_hydrogen_treatment noref
_refine_ls_matrix_type full
_refine_ls_number_parameters 177
_refine_ls_number_reflns 3933
_refine_ls_number_restraints 1
_refine_ls_restrained_S_all 1.076
_refine_ls_R_factor_all 0.0435
_refine_ls_R_factor_gt 0.0394
_refine_ls_shift/su_max 0.001
_refine_ls_shift/su_mean 0.000
_refine_ls_structure_factor_coef Fsqd
_refine_ls_weighting_details 'calc w=1/[\s^2^(Fo^2^)+(0.0442P)^2^+0.9481P] where P=(Fo^2^+2Fc^2^)/3'
_refine_ls_weighting_scheme calc
_refine_ls_wR_factor_gt 0.0875
_refine_ls_wR_factor_ref 0.0899
_reflns_number_gt 3664
_reflns_number_total 3933
_reflns_threshold_expression >2sigma(I)
_cod_data_source_file b416875e.txt
_cod_data_source_block hm11
_cod_original_sg_symbol_H-M 'C mc21'
_cod_database_code 7008092

loop_
_symmetry_equiv_pos_as_xyz
'x, y, z'
'-x, -y, z+1/2'
'-x, y, z'
'x, -y, z+1/2'
'x+1/2, y+1/2, z'
'-x+1/2, -y+1/2, z+1/2'
'-x+1/2, y+1/2, z'
'x+1/2, -y+1/2, z+1/2'

loop_
_atom_site_label
_atom_site_type_symbol
_atom_site_fract_x
_atom_site_fract_y
_atom_site_fract_z
_atom_site_U_iso_or_equiv
_atom_site_adp_type
_atom_site_occupancy
_atom_site_symmetry_multiplicity
_atom_site_calc_flag
_atom_site_refinement_flags
_atom_site_disorder_assembly
_atom_site_disorder_group
S S 0.39733(2) 0.93497(2) 0.13957(5) 0.02048(10) Uani 1 1 d . . .
O O 0.42338(7) 0.77712(7) 0.08960(14) 0.0231(3) Uani 1 1 d . . .
Al Al 0.5000 0.82712(4) 0.16539(7) 0.01619(16) Uani 1 2 d S . .
C1 C 0.34810(10) 0.79628(10) 0.07295(18) 0.0189(4) Uani 1 1 d . . .
C2 C 0.32424(10) 0.86989(10) 0.09434(19) 0.0196(4) Uani 1 1 d . . .
C3 C 0.24688(11) 0.89300(11) 0.0751(2) 0.0230(4) Uani 1 1 d . . .
H3 H 0.2324 0.9432 0.0920 0.028 Uiso 1 1 calc R . .
C4 C 0.19147(11) 0.84251(12) 0.0312(2) 0.0251(4) Uani 1 1 d . . .
C5 C 0.21510(11) 0.76937(12) 0.0094(2) 0.0244(4) Uani 1 1 d . . .
H5 H 0.1768 0.7349 -0.0213 0.029 Uiso 1 1 calc R . .
C6 C 0.29140(11) 0.74357(10) 0.03000(19) 0.0202(4) Uani 1 1 d . . .
C7 C 0.10662(12) 0.86621(13) 0.0104(3) 0.0355(5) Uani 1 1 d . . .
H7A H 0.0752 0.8513 0.0880 0.053 Uiso 1 1 calc R . .
H7B H 0.0857 0.8422 -0.0701 0.053 Uiso 1 1 calc R . .
H7C H 0.1042 0.9204 -0.0001 0.053 Uiso 1 1 calc R . .
C8 C 0.31486(12) 0.66229(11) 0.0051(2) 0.0254(4) Uani 1 1 d . . .
C9 C 0.34764(13) 0.62799(11) 0.1342(2) 0.0358(5) Uani 1 1 d . . .
H9A H 0.3958 0.6542 0.1601 0.054 Uiso 1 1 calc R . .
H9B H 0.3595 0.5753 0.1192 0.054 Uiso 1 1 calc R . .
H9C H 0.3085 0.6326 0.2056 0.054 Uiso 1 1 calc R . .
C10 C 0.24406(14) 0.61516(12) -0.0382(2) 0.0330(5) Uani 1 1 d . . .
H10A H 0.2037 0.6166 0.0317 0.049 Uiso 1 1 calc R . .
H10B H 0.2609 0.5636 -0.0525 0.049 Uiso 1 1 calc R . .
H10C H 0.2223 0.6352 -0.1214 0.049 Uiso 1 1 calc R . .
C11 C 0.37624(14) 0.65868(13) -0.1072(3) 0.0343(5) Uani 1 1 d . . .
H11A H 0.3533 0.6781 -0.1900 0.051 Uiso 1 1 calc R . .
H11B H 0.3925 0.6069 -0.1207 0.051 Uiso 1 1 calc R . .
H11C H 0.4221 0.6888 -0.0826 0.051 Uiso 1 1 calc R . .
C12 C 0.41321(11) 0.97952(10) -0.0246(2) 0.0237(4) Uani 1 1 d . . .
H12A H 0.3616 0.9914 -0.0652 0.028 Uiso 1 1 calc R . .
H12B H 0.4420 1.0269 -0.0117 0.028 Uiso 1 1 calc R . .
C13 C 0.45851(11) 0.93095(10) -0.11726(19) 0.0214(4) Uani 1 1 d . . .
C14 C 0.41881(12) 0.88282(11) -0.2028(2) 0.0262(4) Uani 1 1 d . . .
H14 H 0.3629 0.8832 -0.2045 0.031 Uiso 1 1 calc R . .
C15 C 0.45916(14) 0.83463(12) -0.2850(2) 0.0316(5) Uani 1 1 d . . .
H15 H 0.4312 0.8015 -0.3416 0.038 Uiso 1 1 calc R . .
C16 C 0.5000 0.82386(17) 0.3600(3) 0.0269(6) Uani 1 2 d S . .
H16A H 0.5000 0.771(2) 0.383(4) 0.054(12) Uiso 1 2 d S . .
H16B H 0.5483(15) 0.8470(15) 0.396(3) 0.039(7) Uiso 1 1 d . . .

loop_
_atom_site_aniso_label
_atom_site_aniso_U_11
_atom_site_aniso_U_22
_atom_site_aniso_U_33
_atom_site_aniso_U_23
_atom_site_aniso_U_13
_atom_site_aniso_U_12
S 0.01759(18) 0.02007(19) 0.0238(2) -0.00420(19) 0.00113(19) -0.00041(16)
O 0.0152(6) 0.0219(6) 0.0321(7) -0.0078(6) -0.0044(5) 0.0006(5)
Al 0.0151(3) 0.0169(3) 0.0165(4) -0.0025(3) 0.000 0.000
C1 0.0168(8) 0.0238(9) 0.0163(8) -0.0014(7) -0.0007(7) -0.0004(7)
C2 0.0175(8) 0.0219(8) 0.0192(8) -0.0013(7) 0.0002(7) -0.0029(7)
C3 0.0203(9) 0.0259(9) 0.0227(9) 0.0016(8) 0.0029(7) 0.0021(7)
C4 0.0128(9) 0.0369(11) 0.0256(10) 0.0024(9) -0.0007(7) -0.0010(7)
C5 0.0192(9) 0.0316(10) 0.0224(9) 0.0029(8) -0.0020(7) -0.0071(7)
C6 0.0189(8) 0.0215(9) 0.0200(9) -0.0011(7) 0.0000(7) -0.0035(7)
C7 0.0169(9) 0.0459(13) 0.0437(13) 0.0016(11) -0.0035(9) 0.0015(9)
C8 0.0260(10) 0.0227(10) 0.0276(10) -0.0019(8) -0.0047(8) -0.0058(8)
C9 0.0446(12) 0.0246(9) 0.0382(12) 0.0030(10) -0.0128(12) -0.0021(8)
C10 0.0340(12) 0.0278(10) 0.0371(13) -0.0060(9) -0.0037(10) -0.0099(9)
C11 0.0321(11) 0.0299(11) 0.0408(12) -0.0122(10) 0.0037(10) -0.0039(9)
C12 0.0199(9) 0.0195(9) 0.0318(10) 0.0062(8) 0.0027(8) 0.0014(7)
C13 0.0216(10) 0.0201(9) 0.0225(9) 0.0082(7) 0.0003(8) -0.0003(7)
C14 0.0260(10) 0.0292(10) 0.0234(10) 0.0073(8) -0.0043(8) -0.0035(8)
C15 0.0456(13) 0.0309(11) 0.0182(8) 0.0009(8) -0.0071(9) -0.0059(9)
C16 0.0363(17) 0.0227(14) 0.0216(14) 0.0008(11) 0.000 0.000

loop_
_atom_type_symbol
_atom_type_description
_atom_type_scat_dispersion_real
_atom_type_scat_dispersion_imag
_atom_type_scat_source
C C 0.0033 0.0016 'International Tables Vol C Tables 4.2.6.8 and 6.1.1.4'
H H 0.0000 0.0000 'International Tables Vol C Tables 4.2.6.8 and 6.1.1.4'
Al Al 0.0645 0.0514 'International Tables Vol C Tables 4.2.6.8 and 6.1.1.4'
O O 0.0106 0.0060 'International Tables Vol C Tables 4.2.6.8 and 6.1.1.4'
S S 0.1246 0.1234 'International Tables Vol C Tables 4.2.6.8 and 6.1.1.4'

loop_
_geom_angle_atom_site_label_1
_geom_angle_atom_site_label_2
_geom_angle_atom_site_label_3
_geom_angle
_geom_angle_site_symmetry_1
_geom_angle_site_symmetry_3
_geom_angle_publ_flag
C2 S C12 99.31(9) . . ?
C2 S Al 90.25(6) . . ?
C12 S Al 108.10(6) . . ?
C1 O Al 129.29(12) . . ?
O Al O 95.86(9) . 3_655 ?
O Al C16 114.63(8) . . ?
O Al C16 114.63(8) 3_655 . ?
O Al S 80.88(4) . . ?
O Al S 146.13(6) 3_655 . ?
C16 Al S 96.93(7) . . ?
O Al S 146.13(6) . 3_655 ?
O Al S 80.88(4) 3_655 3_655 ?
C16 Al S 96.93(7) . 3_655 ?
S Al S 83.52(3) . 3_655 ?
O C1 C2 120.14(16) . . ?
O C1 C6 121.12(16) . . ?
C2 C1 C6 118.71(16) . . ?
C3 C2 C1 122.29(17) . . ?
C3 C2 S 120.18(14) . . ?
C1 C2 S 117.46(13) . . ?
C4 C3 C2 119.53(18) . . ?
C4 C3 H3 120.2 . . ?
C2 C3 H3 120.2 . . ?
C3 C4 C5 118.28(17) . . ?
C3 C4 C7 120.53(19) . . ?
C5 C4 C7 121.18(18) . . ?
C4 C5 C6 124.07(18) . . ?
C4 C5 H5 118.0 . . ?
C6 C5 H5 118.0 . . ?
C5 C6 C1 117.10(17) . . ?
C5 C6 C8 122.34(17) . . ?
C1 C6 C8 120.55(16) . . ?
C4 C7 H7A 109.5 . . ?
C4 C7 H7B 109.5 . . ?
H7A C7 H7B 109.5 . . ?
C4 C7 H7C 109.5 . . ?
H7A C7 H7C 109.5 . . ?
H7B C7 H7C 109.5 . . ?
C10 C8 C6 111.55(17) . . ?
C10 C8 C11 107.66(17) . . ?
C6 C8 C11 109.64(17) . . ?
C10 C8 C9 107.49(16) . . ?
C6 C8 C9 109.84(17) . . ?
C11 C8 C9 110.63(18) . . ?
C8 C9 H9A 109.5 . . ?
C8 C9 H9B 109.5 . . ?
H9A C9 H9B 109.5 . . ?
C8 C9 H9C 109.5 . . ?
H9A C9 H9C 109.5 . . ?
H9B C9 H9C 109.5 . . ?
C8 C10 H10A 109.5 . . ?
C8 C10 H10B 109.5 . . ?
H10A C10 H10B 109.5 . . ?
C8 C10 H10C 109.5 . . ?
H10A C10 H10C 109.5 . . ?
H10B C10 H10C 109.5 . . ?
C8 C11 H11A 109.5 . . ?
C8 C11 H11B 109.5 . . ?
H11A C11 H11B 109.5 . . ?
C8 C11 H11C 109.5 . . ?
H11A C11 H11C 109.5 . . ?
H11B C11 H11C 109.5 . . ?
C13 C12 S 112.08(12) . . ?
C13 C12 H12A 109.2 . . ?
S C12 H12A 109.2 . . ?
C13 C12 H12B 109.2 . . ?
S C12 H12B 109.2 . . ?
H12A C12 H12B 107.9 . . ?
C14 C13 C13 119.02(12) . 3_655 ?
C14 C13 C12 119.79(17) . . ?
C13 C13 C12 121.16(10) 3_655 . ?
C15 C14 C13 121.10(19) . . ?
C15 C14 H14 119.5 . . ?
C13 C14 H14 119.5 . . ?
C14 C15 C15 119.87(12) . 3_655 ?
C14 C15 H15 120.1 . . ?
C15 C15 H15 120.1 3_655 . ?
Al C16 H16A 105(2) . . ?
Al C16 H16B 110.4(15) . . ?
H16A C16 H16B 109(2) . . ?

loop_
_geom_bond_atom_site_label_1
_geom_bond_atom_site_label_2
_geom_bond_distance
_geom_bond_site_symmetry_2
_geom_bond_publ_flag
S C2 1.7652(18) . ?
S C12 1.848(2) . ?
S Al 2.6209(7) . ?
O C1 1.336(2) . ?
O Al 1.7549(13) . ?
Al O 1.7549(13) 3_655 ?
Al C16 1.948(3) . ?
Al S 2.6209(7) 3_655 ?
C1 C2 1.400(2) . ?
C1 C6 1.418(2) . ?
C2 C3 1.393(3) . ?
C3 C4 1.380(3) . ?
C3 H3 0.9500 . ?
C4 C5 1.391(3) . ?
C4 C7 1.518(3) . ?
C5 C6 1.393(3) . ?
C5 H5 0.9500 . ?
C6 C8 1.534(3) . ?
C7 H7A 0.9800 . ?
C7 H7B 0.9800 . ?
C7 H7C 0.9800 . ?
C8 C10 1.534(3) . ?
C8 C11 1.535(3) . ?
C8 C9 1.536(3) . ?
C9 H9A 0.9800 . ?
C9 H9B 0.9800 . ?
C9 H9C 0.9800 . ?
C10 H10A 0.9800 . ?
C10 H10B 0.9800 . ?
C10 H10C 0.9800 . ?
C11 H11A 0.9800 . ?
C11 H11B 0.9800 . ?
C11 H11C 0.9800 . ?
C12 C13 1.488(3) . ?
C12 H12A 0.9900 . ?
C12 H12B 0.9900 . ?
C13 C14 1.391(3) . ?
C13 C13 1.411(4) 3_655 ?
C14 C15 1.377(3) . ?
C14 H14 0.9500 . ?
C15 C15 1.389(5) 3_655 ?
C15 H15 0.9500 . ?
C16 H16A 0.99(4) . ?
C16 H16B 0.99(3) . ?

loop_
_geom_torsion_atom_site_label_1
_geom_torsion_atom_site_label_2
_geom_torsion_atom_site_label_3
_geom_torsion_atom_site_label_4
_geom_torsion
_geom_torsion_site_symmetry_1
_geom_torsion_site_symmetry_2
_geom_torsion_site_symmetry_3
_geom_torsion_site_symmetry_4
_geom_torsion_publ_flag
C1 O Al O -160.24(13) . . . 3_655 ?
C1 O Al C16 79.23(19) . . . . ?
C1 O Al S -14.26(16) . . . . ?
C1 O Al S -77.88(19) . . . 3_655 ?
C2 S Al O 10.18(8) . . . . ?
C12 S Al O -89.70(8) . . . . ?
C2 S Al O 97.11(11) . . . 3_655 ?
C12 S Al O -2.77(11) . . . 3_655 ?
C2 S Al C16 -103.75(9) . . . . ?
C12 S Al C16 156.37(9) . . . . ?
C2 S Al S 160.01(6) . . . 3_655 ?
C12 S Al S 60.14(7) . . . 3_655 ?
Al O C1 C2 12.8(3) . . . . ?
Al O C1 C6 -168.93(14) . . . . ?
O C1 C2 C3 178.36(17) . . . . ?
C6 C1 C2 C3 0.1(3) . . . . ?
O C1 C2 S 1.4(2) . . . . ?
C6 C1 C2 S -176.88(14) . . . . ?
C12 S C2 C3 -76.75(17) . . . . ?
Al S C2 C3 174.86(16) . . . . ?
C12 S C2 C1 100.28(16) . . . . ?
Al S C2 C1 -8.11(15) . . . . ?
C1 C2 C3 C4 -1.2(3) . . . . ?
S C2 C3 C4 175.73(15) . . . . ?
C2 C3 C4 C5 0.9(3) . . . . ?
C2 C3 C4 C7 179.54(19) . . . . ?
C3 C4 C5 C6 0.4(3) . . . . ?
C7 C4 C5 C6 -178.22(19) . . . . ?
C4 C5 C6 C1 -1.4(3) . . . . ?
C4 C5 C6 C8 179.84(19) . . . . ?
O C1 C6 C5 -177.10(17) . . . . ?
C2 C1 C6 C5 1.2(3) . . . . ?
O C1 C6 C8 1.6(3) . . . . ?
C2 C1 C6 C8 179.91(17) . . . . ?
C5 C6 C8 C10 -2.3(3) . . . . ?
C1 C6 C8 C10 178.99(18) . . . . ?
C5 C6 C8 C11 116.8(2) . . . . ?
C1 C6 C8 C11 -61.8(2) . . . . ?
C5 C6 C8 C9 -121.4(2) . . . . ?
C1 C6 C8 C9 59.9(2) . . . . ?
C2 S C12 C13 -74.47(15) . . . . ?
Al S C12 C13 18.86(15) . . . . ?
S C12 C13 C14 91.44(19) . . . . ?
S C12 C13 C13 -86.51(12) . . . 3_655 ?
C13 C13 C14 C15 1.2(2) 3_655 . . . ?
C12 C13 C14 C15 -176.82(18) . . . . ?
C13 C14 C15 C15 -1.2(2) . . . 3_655 ?
